data_7009894
loop_
_publ_author_name
'Wadepohl, Hubert'
'Arnold, Ulrich'
'Kohl, Ute'
'Pritzkow, Hans'
'Wolf, Andreas'

_publ_section_title
;
 Hydroboration of metal--carbon triple bonds&#x200A;&#x2020;
;
_journal_issue 20
_journal_name_full 'Journal of the Chemical Society, Dalton Transactions'
_journal_page_first 3554
_journal_paper_doi 10.1039/b004256k
_journal_year 2000
_chemical_formula_sum 'C31 H47 B O4 W'
_chemical_formula_weight 678.35
_chemical_name_systematic
;
 ?
;
_space_group_IT_number 2
_symmetry_cell_setting triclinic
_symmetry_space_group_name_Hall '-P 1'
_symmetry_space_group_name_H-M 'P -1'
_atom_sites_solution_hydrogens geom
_atom_sites_solution_primary direct
_atom_sites_solution_secondary difmap
_audit_creation_method SHELXL-97
_cell_angle_alpha 103.00(13)
_cell_angle_beta 97.29(13)
_cell_angle_gamma 97.15(13)
_cell_formula_units_Z 2
_cell_length_a 8.829(14)
_cell_length_b 12.33(2)
_cell_length_c 14.24(2)
_cell_measurement_reflns_used 24
_cell_measurement_temperature 218(2)
_cell_measurement_theta_max 12.5
_cell_measurement_theta_min 11.6
_cell_volume 1479(4)
_computing_cell_refinement 'DIF4 (Stoe)'
_computing_data_collection 'DIF4 (Stoe)'
_computing_data_reduction 'REDU4 (Stoe)'
_computing_molecular_graphics 'ORTEP (C.K.Johnson, 1965)'
_computing_publication_material 'SHELXL-97 (Sheldrick, 1997)'
_computing_structure_refinement 'SHELXL-97 (Sheldrick, 1997)'
_computing_structure_solution 'SHELXS-86 (Sheldrick, 1990)'
_diffrn_ambient_temperature 218(2)
_diffrn_measured_fraction_theta_full 1.000
_diffrn_measured_fraction_theta_max 1.000
_diffrn_measurement_device_type 'Siemens-Stoe AED2'
_diffrn_measurement_method omega-scan
_diffrn_radiation_monochromator graphite
_diffrn_radiation_source 'fine-focus sealed tube'
_diffrn_radiation_type MoK\a
_diffrn_radiation_wavelength 0.71070
_diffrn_reflns_av_R_equivalents 0.0000
_diffrn_reflns_av_sigmaI/netI 0.0213
_diffrn_reflns_limit_h_max 10
_diffrn_reflns_limit_h_min -11
_diffrn_reflns_limit_k_max 15
_diffrn_reflns_limit_k_min -15
_diffrn_reflns_limit_l_max 17
_diffrn_reflns_limit_l_min 0
_diffrn_reflns_number 6129
_diffrn_reflns_theta_full 26.50
_diffrn_reflns_theta_max 26.50
_diffrn_reflns_theta_min 1.72
_diffrn_standards_decay_% 2
_diffrn_standards_interval_time 120
_diffrn_standards_number 2
_exptl_absorpt_coefficient_mu 3.936
_exptl_absorpt_correction_T_max 0.3162
_exptl_absorpt_correction_T_min 0.1563
_exptl_absorpt_correction_type empirical
_exptl_crystal_colour yellow
_exptl_crystal_density_diffrn 1.522
_exptl_crystal_density_method 'not measured'
_exptl_crystal_description prism
_exptl_crystal_F_000 688
_exptl_crystal_size_max 0.75
_exptl_crystal_size_mid 0.60
_exptl_crystal_size_min 0.38
_refine_diff_density_max 1.056
_refine_diff_density_min -0.919
_refine_diff_density_rms 0.114
_refine_ls_extinction_method none
_refine_ls_goodness_of_fit_ref 1.071
_refine_ls_hydrogen_treatment mixed
_refine_ls_matrix_type full
_refine_ls_number_parameters 359
_refine_ls_number_reflns 6129
_refine_ls_number_restraints 0
_refine_ls_restrained_S_all 1.071
_refine_ls_R_factor_all 0.0297
_refine_ls_R_factor_gt 0.0262
_refine_ls_shift/su_max 0.003
_refine_ls_shift/su_mean 0.000
_refine_ls_structure_factor_coef Fsqd
_refine_ls_weighting_details 'w=1/[\s^2^(Fo^2^)+(0.0494P)^2^+1.2283P] where P=(Fo^2^+2Fc^2^)/3'
_refine_ls_weighting_scheme calc
_refine_ls_wR_factor_gt 0.0729
_refine_ls_wR_factor_ref 0.0746
_reflns_number_gt 5762
_reflns_number_total 6129
_reflns_threshold_expression >2sigma(I)
_cod_data_source_file b004256k.txt
_cod_data_source_block complex14
_cod_depositor_comments
;
The following automatic conversions were performed:

'_refine_ls_weighting_scheme' value 'calc
w=1/[\s^2^(Fo^2^)+(0.0494P)^2^+1.2283P] where P=(Fo^2^+2Fc^2^)/3' was
changed to 'calc'. New tag '_refine_ls_weighting_details' was
created. The value of the new tag was set to
'w=1/[\s^2^(Fo^2^)+(0.0494P)^2^+1.2283P] where P=(Fo^2^+2Fc^2^)/3'.

Automatic conversion script
Id: cif_fix_values 3143 2015-03-26 13:38:13Z robertas 
;
_cod_original_cell_volume 1480(4)
_cod_database_code 7009894

loop_
_symmetry_equiv_pos_as_xyz
'x, y, z'
'-x, -y, -z'

loop_
_atom_site_label
_atom_site_type_symbol
_atom_site_fract_x
_atom_site_fract_y
_atom_site_fract_z
_atom_site_U_iso_or_equiv
_atom_site_adp_type
_atom_site_occupancy
_atom_site_calc_flag
_atom_site_refinement_flags
_atom_site_disorder_assembly
_atom_site_disorder_group
W1 W 0.396528(15) 0.264287(11) 0.721406(9) 0.02412(6) Uani 1 d . . .
O1 O 0.6772(4) 0.1745(3) 0.6354(3) 0.0525(9) Uani 1 d . . .
O2 O 0.4024(4) 0.2629(3) 0.9369(2) 0.0399(7) Uani 1 d . . .
O3 O 0.9027(4) 0.7745(3) 0.7489(3) 0.0435(7) Uani 1 d . . .
O4 O 0.9289(3) 0.5834(2) 0.7501(2) 0.0350(6) Uani 1 d . . .
B1 B 0.9678(5) 0.6803(4) 0.7219(3) 0.0354(10) Uani 1 d . . .
C1 C 0.5769(5) 0.2091(3) 0.6718(3) 0.0350(8) Uani 1 d . . .
C2 C 0.4660(4) 0.2317(3) 0.8668(3) 0.0295(8) Uani 1 d . . .
C3 C 0.6034(5) 0.1682(4) 0.8825(3) 0.0423(10) Uani 1 d . . .
H3A H 0.5816 0.0947 0.8353 0.048(5) Uiso 1 calc R . .
H3B H 0.6957 0.2106 0.8685 0.048(5) Uiso 1 calc R . .
C4 C 0.6394(8) 0.1493(6) 0.9848(4) 0.0714(18) Uani 1 d . . .
H4A H 0.7308 0.1133 0.9895 0.066(4) Uiso 1 calc R . .
H4B H 0.5524 0.1013 0.9974 0.066(4) Uiso 1 calc R . .
H4C H 0.6578 0.2212 1.0326 0.066(4) Uiso 1 calc R . .
C5 C 0.5865(4) 0.4122(3) 0.8116(3) 0.0290(7) Uani 1 d . . .
H5 H 0.6100 0.3652 0.8532 0.114(16) Uiso 1 calc R . .
C6 C 0.4371(4) 0.4471(3) 0.8046(3) 0.0292(8) Uani 1 d . . .
C7 C 0.3722(4) 0.4389(3) 0.7066(3) 0.0326(8) Uani 1 d . . .
H7 H 0.2742 0.4584 0.6907 0.114(16) Uiso 1 calc R . .
C8 C 0.4615(5) 0.3998(3) 0.6331(3) 0.0340(8) Uani 1 d . . .
H8 H 0.4121 0.3502 0.5739 0.114(16) Uiso 1 calc R . .
C9 C 0.6308(5) 0.4359(3) 0.6483(3) 0.0319(8) Uani 1 d . . .
C10 C 0.7079(4) 0.4497(3) 0.7533(3) 0.0287(7) Uani 1 d . . .
H10 H 0.7820 0.3955 0.7508 0.030(11) Uiso 1 calc R . .
C11 C 0.8030(4) 0.5680(3) 0.8052(3) 0.0312(8) Uani 1 d . . .
C12 C 0.7043(5) 0.6609(3) 0.8046(3) 0.0341(8) Uani 1 d . . .
H12A H 0.6431 0.6631 0.8576 0.048(5) Uiso 1 calc R . .
H12B H 0.6315 0.6400 0.7431 0.048(5) Uiso 1 calc R . .
C13 C 0.7901(5) 0.7800(4) 0.8156(3) 0.0385(9) Uani 1 d . . .
C14 C 0.3601(5) 0.4963(4) 0.8897(3) 0.0404(10) Uani 1 d . . .
H14A H 0.4079 0.5740 0.9181 0.052(8) Uiso 1 calc R . .
H14B H 0.3721 0.4531 0.9385 0.052(8) Uiso 1 calc R . .
H14C H 0.2510 0.4935 0.8672 0.052(8) Uiso 1 calc R . .
C15 C 0.7047(6) 0.4468(4) 0.5738(3) 0.0423(10) Uani 1 d . . .
C16 C 0.8787(5) 0.5655(4) 0.9078(3) 0.0411(10) Uani 1 d . . .
H16A H 0.9117 0.4930 0.9057 0.066(4) Uiso 1 calc R . .
H16B H 0.8046 0.5772 0.9524 0.066(4) Uiso 1 calc R . .
H16C H 0.9677 0.6248 0.9300 0.066(4) Uiso 1 calc R . .
C17 C 0.6786(6) 0.8536(4) 0.7834(4) 0.0529(12) Uani 1 d . . .
H17A H 0.6009 0.8610 0.8259 0.066(4) Uiso 1 calc R . .
H17B H 0.6286 0.8193 0.7167 0.066(4) Uiso 1 calc R . .
H17C H 0.7348 0.9275 0.7868 0.066(4) Uiso 1 calc R . .
C18 C 0.8761(8) 0.8370(5) 0.9175(4) 0.0636(15) Uani 1 d . . .
H18A H 0.8061 0.8345 0.9646 0.066(4) Uiso 1 calc R . .
H18B H 0.9158 0.9148 0.9204 0.066(4) Uiso 1 calc R . .
H18C H 0.9614 0.7980 0.9327 0.066(4) Uiso 1 calc R . .
C19 C 1.1017(5) 0.6829(5) 0.6583(3) 0.0456(11) Uani 1 d . . .
H19A H 1.0932 0.6088 0.6132 0.048(5) Uiso 1 calc R . .
H19B H 1.0890 0.7382 0.6193 0.048(5) Uiso 1 calc R . .
C20 C 1.2618(6) 0.7130(4) 0.7204(4) 0.0509(12) Uani 1 d . . .
H20A H 1.3399 0.7135 0.6782 0.066(4) Uiso 1 calc R . .
H20B H 1.2759 0.6575 0.7581 0.066(4) Uiso 1 calc R . .
H20C H 1.2716 0.7869 0.7643 0.066(4) Uiso 1 calc R . .
C21 C 0.2308(5) 0.1510(3) 0.5869(3) 0.0315(8) Uani 1 d . . .
C22 C 0.2786(4) 0.0766(3) 0.6451(3) 0.0291(8) Uani 1 d . . .
C23 C 0.2198(4) 0.1047(3) 0.7350(3) 0.0288(7) Uani 1 d . . .
C24 C 0.1378(4) 0.1978(3) 0.7340(3) 0.0317(8) Uani 1 d . . .
C25 C 0.1415(4) 0.2244(3) 0.6416(3) 0.0301(8) Uani 1 d . . .
C26 C 0.2475(5) 0.1389(4) 0.4811(3) 0.0358(9) Uani 1 d . . .
H26A H 0.3482 0.1168 0.4709 0.048(5) Uiso 1 calc R . .
H26B H 0.2442 0.2117 0.4648 0.048(5) Uiso 1 calc R . .
C27 C 0.1195(6) 0.0509(4) 0.4135(3) 0.0446(11) Uani 1 d . . .
H27A H 0.1315 0.0471 0.3461 0.066(4) Uiso 1 calc R . .
H27B H 0.0196 0.0718 0.4243 0.066(4) Uiso 1 calc R . .
H27C H 0.1260 -0.0221 0.4272 0.066(4) Uiso 1 calc R . .
C28 C 0.3571(5) -0.0225(3) 0.6135(3) 0.0397(9) Uani 1 d . . .
H28A H 0.2808 -0.0904 0.5925 0.053(4) Uiso 1 calc R . .
H28B H 0.4313 -0.0288 0.6676 0.053(4) Uiso 1 calc R . .
H28C H 0.4104 -0.0128 0.5597 0.053(4) Uiso 1 calc R . .
C29 C 0.2171(6) 0.0348(4) 0.8082(3) 0.0408(10) Uani 1 d . . .
H29A H 0.1293 -0.0255 0.7874 0.053(4) Uiso 1 calc R . .
H29B H 0.2083 0.0817 0.8712 0.053(4) Uiso 1 calc R . .
H29C H 0.3119 0.0029 0.8135 0.053(4) Uiso 1 calc R . .
C30 C 0.0454(5) 0.2448(4) 0.8102(3) 0.0449(11) Uani 1 d . . .
H30A H 0.1045 0.2541 0.8745 0.053(4) Uiso 1 calc R . .
H30B H -0.0503 0.1935 0.8031 0.053(4) Uiso 1 calc R . .
H30C H 0.0222 0.3174 0.8022 0.053(4) Uiso 1 calc R . .
C31 C 0.0439(5) 0.3012(4) 0.6015(3) 0.0399(9) Uani 1 d . . .
H31A H -0.0535 0.2576 0.5654 0.053(4) Uiso 1 calc R . .
H31B H 0.0986 0.3363 0.5583 0.053(4) Uiso 1 calc R . .
H31C H 0.0240 0.3591 0.6550 0.053(4) Uiso 1 calc R . .
H15A H 0.814(6) 0.468(4) 0.580(3) 0.034(11) Uiso 1 d . . .
H15B H 0.640(5) 0.435(4) 0.514(3) 0.028(11) Uiso 1 d . . .

loop_
_atom_site_aniso_label
_atom_site_aniso_U_11
_atom_site_aniso_U_22
_atom_site_aniso_U_33
_atom_site_aniso_U_23
_atom_site_aniso_U_13
_atom_site_aniso_U_12
W1 0.02425(9) 0.02411(9) 0.02380(9) 0.00562(6) 0.00362(5) 0.00371(6)
O1 0.0406(18) 0.0476(19) 0.070(2) 0.0041(17) 0.0233(16) 0.0130(15)
O2 0.0447(17) 0.0423(17) 0.0311(14) 0.0086(12) 0.0057(12) 0.0017(13)
O3 0.0456(18) 0.0407(17) 0.0513(17) 0.0205(13) 0.0199(14) 0.0039(14)
O4 0.0300(14) 0.0364(15) 0.0414(15) 0.0131(12) 0.0122(12) 0.0024(11)
B1 0.029(2) 0.043(3) 0.033(2) 0.0110(19) 0.0054(17) -0.0017(19)
C1 0.032(2) 0.032(2) 0.039(2) 0.0051(16) 0.0065(16) 0.0027(16)
C2 0.0272(18) 0.0259(18) 0.0343(19) 0.0052(14) 0.0062(15) 0.0033(14)
C3 0.043(2) 0.042(2) 0.045(2) 0.0164(19) -0.0001(19) 0.0116(19)
C4 0.091(5) 0.075(4) 0.053(3) 0.024(3) -0.008(3) 0.034(4)
C5 0.0301(18) 0.0279(18) 0.0280(18) 0.0077(14) 0.0043(14) -0.0002(15)
C6 0.0328(19) 0.0230(17) 0.0306(18) 0.0045(14) 0.0076(15) 0.0008(14)
C7 0.0291(19) 0.0258(18) 0.042(2) 0.0110(16) 0.0003(16) 0.0017(15)
C8 0.044(2) 0.0292(19) 0.0272(18) 0.0097(15) -0.0005(16) 0.0000(16)
C9 0.038(2) 0.0282(19) 0.0295(18) 0.0084(15) 0.0070(15) 0.0037(16)
C10 0.0257(17) 0.0305(19) 0.0308(18) 0.0092(15) 0.0050(14) 0.0045(14)
C11 0.0270(18) 0.032(2) 0.0338(19) 0.0097(15) 0.0068(15) -0.0014(15)
C12 0.034(2) 0.031(2) 0.037(2) 0.0081(16) 0.0094(16) 0.0003(16)
C13 0.042(2) 0.034(2) 0.041(2) 0.0105(17) 0.0135(18) 0.0020(18)
C14 0.039(2) 0.038(2) 0.043(2) -0.0004(18) 0.0144(18) 0.0078(18)
C15 0.045(3) 0.051(3) 0.033(2) 0.0136(19) 0.0116(18) 0.002(2)
C16 0.038(2) 0.045(2) 0.036(2) 0.0131(18) -0.0016(17) -0.0075(19)
C17 0.057(3) 0.040(3) 0.070(3) 0.020(2) 0.026(3) 0.011(2)
C18 0.086(4) 0.044(3) 0.050(3) 0.002(2) 0.006(3) -0.012(3)
C19 0.040(2) 0.058(3) 0.042(2) 0.019(2) 0.0140(19) 0.003(2)
C20 0.042(3) 0.046(3) 0.068(3) 0.019(2) 0.011(2) 0.010(2)
C21 0.036(2) 0.0282(19) 0.0239(17) 0.0022(14) -0.0039(15) -0.0032(15)
C22 0.0255(17) 0.0295(19) 0.0305(18) 0.0046(15) 0.0047(14) 0.0029(14)
C23 0.0246(17) 0.0291(18) 0.0310(18) 0.0056(15) 0.0051(14) 0.0002(14)
C24 0.0276(18) 0.035(2) 0.0289(18) 0.0046(15) 0.0036(15) 0.0000(15)
C25 0.0231(17) 0.034(2) 0.0312(18) 0.0063(15) 0.0018(14) 0.0028(15)
C26 0.036(2) 0.042(2) 0.0281(19) 0.0078(16) 0.0065(15) 0.0002(17)
C27 0.051(3) 0.048(3) 0.028(2) 0.0058(18) 0.0019(18) -0.004(2)
C28 0.046(2) 0.027(2) 0.045(2) 0.0031(17) 0.0118(19) 0.0057(17)
C29 0.049(2) 0.035(2) 0.037(2) 0.0119(17) 0.0078(18) -0.0049(18)
C30 0.036(2) 0.054(3) 0.043(2) 0.005(2) 0.0124(19) 0.006(2)
C31 0.035(2) 0.042(2) 0.040(2) 0.0130(18) -0.0048(17) 0.0052(18)

loop_
_atom_type_symbol
_atom_type_description
_atom_type_scat_dispersion_real
_atom_type_scat_dispersion_imag
_atom_type_scat_source
C C 0.0033 0.0016 'International Tables Vol C Tables 4.2.6.8 and 6.1.1.4'
H H 0.0000 0.0000 'International Tables Vol C Tables 4.2.6.8 and 6.1.1.4'
B B 0.0013 0.0007 'International Tables Vol C Tables 4.2.6.8 and 6.1.1.4'
O O 0.0106 0.0060 'International Tables Vol C Tables 4.2.6.8 and 6.1.1.4'
W W -0.8490 6.8722 'International Tables Vol C Tables 4.2.6.8 and 6.1.1.4'

loop_
_geom_angle_atom_site_label_1
_geom_angle_atom_site_label_2
_geom_angle_atom_site_label_3
_geom_angle
_geom_angle_site_symmetry_1
_geom_angle_site_symmetry_3
_geom_angle_publ_flag
C1 W1 C2 92.5(2) . . ?
C1 W1 C7 113.7(2) . . ?
C2 W1 C7 120.86(18) . . ?
C1 W1 C6 115.2(2) . . ?
C2 W1 C6 84.5(2) . . ?
C7 W1 C6 36.66(16) . . ?
C1 W1 C21 91.7(2) . . ?
C2 W1 C21 129.40(18) . . ?
C7 W1 C21 103.0(2) . . ?
C6 W1 C21 137.03(17) . . ?
C1 W1 C25 127.30(19) . . ?
C2 W1 C25 122.81(17) . . ?
C7 W1 C25 82.4(2) . . ?
C6 W1 C25 106.7(2) . . ?
C21 W1 C25 36.08(16) . . ?
C1 W1 C5 81.5(2) . . ?
C2 W1 C5 71.69(19) . . ?
C7 W1 C5 62.17(18) . . ?
C6 W1 C5 36.42(16) . . ?
C21 W1 C5 158.36(15) . . ?
C25 W1 C5 142.43(17) . . ?
C1 W1 C8 80.5(2) . . ?
C2 W1 C8 139.00(17) . . ?
C7 W1 C8 35.87(16) . . ?
C6 W1 C8 63.19(18) . . ?
C21 W1 C8 91.36(19) . . ?
C25 W1 C8 91.79(19) . . ?
C5 W1 C8 67.33(18) . . ?
C1 W1 C22 82.0(2) . . ?
C2 W1 C22 95.4(2) . . ?
C7 W1 C22 138.12(17) . . ?
C6 W1 C22 162.80(15) . . ?
C21 W1 C22 35.69(16) . . ?
C25 W1 C22 59.08(19) . . ?
C5 W1 C22 158.45(15) . . ?
C8 W1 C22 123.02(18) . . ?
C1 W1 C24 140.41(18) . . ?
C2 W1 C24 87.46(19) . . ?
C7 W1 C24 99.79(19) . . ?
C6 W1 C24 104.2(2) . . ?
C21 W1 C24 59.54(19) . . ?
C25 W1 C24 35.38(15) . . ?
C5 W1 C24 135.01(17) . . ?
C8 W1 C24 122.96(18) . . ?
C22 W1 C24 58.66(18) . . ?
C1 W1 C23 108.3(2) . . ?
C2 W1 C23 72.25(19) . . ?
C7 W1 C23 134.57(17) . . ?
C6 W1 C23 131.14(17) . . ?
C21 W1 C23 58.67(18) . . ?
C25 W1 C23 58.21(18) . . ?
C5 W1 C23 142.96(15) . . ?
C8 W1 C23 148.26(15) . . ?
C22 W1 C23 34.76(15) . . ?
C24 W1 C23 34.83(15) . . ?
B1 O3 C13 121.3(4) . . ?
B1 O4 C11 122.6(3) . . ?
O3 B1 O4 123.7(4) . . ?
O3 B1 C19 119.3(4) . . ?
O4 B1 C19 117.0(4) . . ?
O1 C1 W1 174.9(4) . . ?
O2 C2 C3 117.0(4) . . ?
O2 C2 W1 123.4(3) . . ?
C3 C2 W1 119.6(3) . . ?
C4 C3 C2 115.0(4) . . ?
C6 C5 C10 121.6(3) . . ?
C6 C5 W1 69.1(2) . . ?
C10 C5 W1 113.9(3) . . ?
C7 C6 C5 111.9(4) . . ?
C7 C6 C14 122.3(4) . . ?
C5 C6 C14 125.6(4) . . ?
C7 C6 W1 71.1(3) . . ?
C5 C6 W1 74.5(3) . . ?
C14 C6 W1 125.8(3) . . ?
C6 C7 C8 117.2(4) . . ?
C6 C7 W1 72.3(3) . . ?
C8 C7 W1 76.7(3) . . ?
C7 C8 C9 121.1(4) . . ?
C7 C8 W1 67.4(2) . . ?
C9 C8 W1 111.0(3) . . ?
C15 C9 C8 121.3(4) . . ?
C15 C9 C10 125.4(4) . . ?
C8 C9 C10 113.2(3) . . ?
C9 C10 C5 108.8(3) . . ?
C9 C10 C11 116.0(3) . . ?
C5 C10 C11 112.3(3) . . ?
O4 C11 C12 110.1(3) . . ?
O4 C11 C16 106.3(3) . . ?
C12 C11 C16 113.8(4) . . ?
O4 C11 C10 105.7(3) . . ?
C12 C11 C10 111.4(3) . . ?
C16 C11 C10 109.2(4) . . ?
C11 C12 C13 116.8(4) . . ?
O3 C13 C17 105.7(4) . . ?
O3 C13 C18 107.6(4) . . ?
C17 C13 C18 109.7(4) . . ?
O3 C13 C12 108.7(4) . . ?
C17 C13 C12 110.0(4) . . ?
C18 C13 C12 114.7(4) . . ?
C20 C19 B1 112.5(4) . . ?
C22 C21 C25 107.5(4) . . ?
C22 C21 C26 125.1(4) . . ?
C25 C21 C26 126.6(4) . . ?
C22 C21 W1 74.3(2) . . ?
C25 C21 W1 72.7(2) . . ?
C26 C21 W1 127.0(3) . . ?
C23 C22 C21 108.0(4) . . ?
C23 C22 C28 125.1(4) . . ?
C21 C22 C28 126.4(4) . . ?
C23 C22 W1 74.5(2) . . ?
C21 C22 W1 70.0(2) . . ?
C28 C22 W1 127.4(3) . . ?
C22 C23 C24 108.4(4) . . ?
C22 C23 C29 125.3(4) . . ?
C24 C23 C29 125.3(4) . . ?
C22 C23 W1 70.8(3) . . ?
C24 C23 W1 71.0(2) . . ?
C29 C23 W1 133.2(3) . . ?
C25 C24 C23 107.5(4) . . ?
C25 C24 C30 126.8(4) . . ?
C23 C24 C30 125.0(4) . . ?
C25 C24 W1 70.7(2) . . ?
C23 C24 W1 74.2(3) . . ?
C30 C24 W1 127.8(3) . . ?
C24 C25 C21 108.5(4) . . ?
C24 C25 C31 125.2(4) . . ?
C21 C25 C31 125.4(4) . . ?
C24 C25 W1 73.9(2) . . ?
C21 C25 W1 71.2(2) . . ?
C31 C25 W1 129.2(3) . . ?
C21 C26 C27 111.6(4) . . ?

loop_
_geom_bond_atom_site_label_1
_geom_bond_atom_site_label_2
_geom_bond_distance
_geom_bond_site_symmetry_2
_geom_bond_publ_flag
W1 C1 1.959(5) . ?
W1 C2 2.222(5) . ?
W1 C7 2.244(5) . ?
W1 C6 2.260(6) . ?
W1 C21 2.311(6) . ?
W1 C25 2.329(6) . ?
W1 C5 2.330(6) . ?
W1 C8 2.365(5) . ?
W1 C22 2.367(6) . ?
W1 C24 2.372(5) . ?
W1 C23 2.415(6) . ?
O1 C1 1.160(5) . ?
O2 C2 1.218(5) . ?
O3 B1 1.359(6) . ?
O3 C13 1.457(6) . ?
O4 B1 1.363(6) . ?
O4 C11 1.457(5) . ?
B1 C19 1.579(7) . ?
C2 C3 1.543(6) . ?
C3 C4 1.527(7) . ?
C5 C6 1.436(6) . ?
C5 C10 1.526(6) . ?
C6 C7 1.417(6) . ?
C6 C14 1.509(6) . ?
C7 C8 1.424(6) . ?
C8 C9 1.479(6) . ?
C9 C15 1.336(6) . ?
C9 C10 1.525(6) . ?
C10 C11 1.560(6) . ?
C11 C12 1.525(6) . ?
C11 C16 1.536(6) . ?
C12 C13 1.531(6) . ?
C13 C17 1.516(7) . ?
C13 C18 1.518(7) . ?
C19 C20 1.524(7) . ?
C21 C22 1.434(6) . ?
C21 C25 1.437(6) . ?
C21 C26 1.508(6) . ?
C22 C23 1.429(6) . ?
C22 C28 1.490(6) . ?
C23 C24 1.433(6) . ?
C23 C29 1.494(6) . ?
C24 C25 1.429(6) . ?
C24 C30 1.495(7) . ?
C25 C31 1.514(6) . ?
C26 C27 1.526(7) . ?
